data_4074787
loop_
_publ_author_name
'Kissounko, Denis'
'Epshteyn, Albert'
'Fettinger, James C.'
'Sita, Lawrence R.'

_publ_section_title
;
 Synthesis and Formal Ring-Opening Reactions of
 (\h5-C5Me5)Zr[\h2-CH2CH(C6H5)][N(iPr)C(Me)N(iPr)], a Base-Free
 \h2-Styrene Complex of Zirconium
;
_journal_issue 2
_journal_name_full Organometallics
_journal_page_first 531
_journal_paper_doi 10.1021/om0508785
_journal_volume 25
_journal_year 2006
_chemical_formula_sum 'C26 H42 N2 Zr'
_chemical_formula_weight 473.84
_chemical_name_systematic
; 
 ? 
;
_space_group_IT_number 2
_symmetry_cell_setting triclinic
_symmetry_space_group_name_Hall '-P 1'
_symmetry_space_group_name_H-M 'P -1'
_atom_sites_solution_hydrogens geom
_atom_sites_solution_primary direct
_atom_sites_solution_secondary difmap
_audit_creation_method SHELXL-97
_cell_angle_alpha 79.2240(10)
_cell_angle_beta 82.0160(10)
_cell_angle_gamma 69.5270(10)
_cell_formula_units_Z 2
_cell_length_a 8.7602(3)
_cell_length_b 9.7735(4)
_cell_length_c 15.5841(6)
_cell_measurement_reflns_used 8374
_cell_measurement_temperature 293(2)
_cell_measurement_theta_max 27.442
_cell_measurement_theta_min 2.250
_cell_volume 1224.03(8)
_computing_cell_refinement 'Bruker SMART'
_computing_data_collection 'Bruker SMART'
_computing_data_reduction 'Bruker SAINT'
_computing_molecular_graphics 'Bruker SHELXTL'
_computing_publication_material 'Bruker SHELXTL'
_computing_structure_refinement 'SHELXL-97 (Sheldrick, 1997)'
_computing_structure_solution 'SHELXS-97 (Sheldrick, 1990)'
_diffrn_ambient_temperature 293(2)
_diffrn_measured_fraction_theta_full 0.997
_diffrn_measured_fraction_theta_max 0.997
_diffrn_measurement_device_type 'CCD area detector'
_diffrn_measurement_method 'phi and omega scans'
_diffrn_radiation_monochromator graphite
_diffrn_radiation_source 'fine-focus sealed tube'
_diffrn_radiation_type MoK\a
_diffrn_radiation_wavelength 0.71073
_diffrn_reflns_av_R_equivalents 0.0289
_diffrn_reflns_av_sigmaI/netI 0.0285
_diffrn_reflns_limit_h_max 11
_diffrn_reflns_limit_h_min -11
_diffrn_reflns_limit_k_max 12
_diffrn_reflns_limit_k_min -12
_diffrn_reflns_limit_l_max 20
_diffrn_reflns_limit_l_min -20
_diffrn_reflns_number 19750
_diffrn_reflns_theta_full 27.50
_diffrn_reflns_theta_max 27.50
_diffrn_reflns_theta_min 2.44
_exptl_absorpt_coefficient_mu 0.463
_exptl_absorpt_correction_T_max 0.9844
_exptl_absorpt_correction_T_min 0.8879
_exptl_absorpt_correction_type 'Empirical, SADABS (multi-scan)'
_exptl_crystal_colour Orange
_exptl_crystal_density_diffrn 1.286
_exptl_crystal_density_meas 0
_exptl_crystal_density_method 'not measured'
_exptl_crystal_description Plate
_exptl_crystal_F_000 504
_exptl_crystal_size_max 0.26
_exptl_crystal_size_mid 0.15
_exptl_crystal_size_min 0.03
_refine_diff_density_max 0.938
_refine_diff_density_min -0.452
_refine_diff_density_rms 0.061
_refine_ls_extinction_method none
_refine_ls_goodness_of_fit_ref 1.073
_refine_ls_hydrogen_treatment mixed
_refine_ls_matrix_type full
_refine_ls_number_parameters 433
_refine_ls_number_reflns 5616
_refine_ls_number_restraints 15
_refine_ls_restrained_S_all 1.073
_refine_ls_R_factor_all 0.0404
_refine_ls_R_factor_gt 0.0304
_refine_ls_shift/su_max 0.001
_refine_ls_shift/su_mean 0.000
_refine_ls_structure_factor_coef Fsqd
_refine_ls_weighting_details 'calc w=1/[\s^2^(Fo^2^)+(0.0527P)^2^+0.0000P] where P=(Fo^2^+2Fc^2^)/3'
_refine_ls_weighting_scheme calc
_refine_ls_wR_factor_gt 0.0772
_refine_ls_wR_factor_ref 0.0816
_reflns_number_gt 4850
_reflns_number_total 5616
_reflns_threshold_expression >2sigma(I)
_cod_data_source_file om0508785si20051011_035750.cif
_cod_data_source_block cmpd7
_cod_depositor_comments
;
The following automatic conversions were performed:

'_symmetry_cell_setting' value 'Triclinic' changed to 'triclinic'
according to /home/saulius/struct/CIF-dictionaries/cif_core.dic
dictionary named 'cif_core.dic' version 2.4.1 from 2010-06-29.

Automatic conversion script
Id: cif_fix_values 1715 2011-07-08 13:25:40Z adriana 
;
_cod_original_sg_symbol_H-M P-1
_cod_database_code 4074787

loop_
_symmetry_equiv_pos_as_xyz
'x, y, z'
'-x, -y, -z'

loop_
_atom_site_label
_atom_site_type_symbol
_atom_site_fract_x
_atom_site_fract_y
_atom_site_fract_z
_atom_site_U_iso_or_equiv
_atom_site_adp_type
_atom_site_occupancy
_atom_site_symmetry_multiplicity
_atom_site_calc_flag
_atom_site_refinement_flags
Zr1 Zr 0.609932(19) 0.263619(18) 0.269212(11) 0.02552(7) Uani 1 1 d .
N1 N 0.85055(18) 0.07575(17) 0.24521(10) 0.0289(3) Uani 1 1 d .
N2 N 0.80195(19) 0.29117(17) 0.15801(10) 0.0296(3) Uani 1 1 d .
C1 C 0.4074(3) 0.3841(3) 0.17406(16) 0.0408(5) Uani 1 1 d .
H1A H 0.381(3) 0.465(3) 0.1395(16) 0.042(7) Uiso 1 1 d .
C2 C 0.3075(3) 0.3665(3) 0.25446(18) 0.0462(6) Uani 1 1 d .
H2A H 0.231(3) 0.455(3) 0.2744(16) 0.052(7) Uiso 1 1 d .
C3 C 0.3340(3) 0.2325(3) 0.30495(17) 0.0442(5) Uani 1 1 d .
H3A H 0.280(3) 0.226(3) 0.3572(17) 0.049(7) Uiso 1 1 d .
C4 C 0.4603(2) 0.1019(2) 0.28093(13) 0.0339(4) Uani 1 1 d .
H4A H 0.472(3) 0.012(3) 0.3092(15) 0.036(6) Uiso 1 1 d .
C5 C 0.5098(2) 0.1122(2) 0.18660(13) 0.0300(4) Uani 1 1 d .
C6 C 0.4843(2) 0.2472(2) 0.13720(14) 0.0340(4) Uani 1 1 d .
H6A H 0.526(3) 0.256(2) 0.0773(15) 0.034(6) Uiso 1 1 d .
C7 C 0.5895(3) -0.0304(2) 0.14921(14) 0.0364(4) Uani 1 1 d .
H7A H 0.505(3) -0.072(3) 0.1425(15) 0.045(6) Uiso 1 1 d .
H7B H 0.658(3) -0.106(3) 0.1944(15) 0.038(6) Uiso 1 1 d .
C8 C 0.6849(3) -0.0193(3) 0.06014(17) 0.0488(6) Uani 1 1 d .
H8A H 0.730(4) -0.112(4) 0.044(2) 0.073(9) Uiso 1 1 d .
H8B H 0.774(3) 0.017(3) 0.0624(16) 0.047(7) Uiso 1 1 d .
H8C H 0.616(4) 0.044(3) 0.0170(18) 0.057(8) Uiso 1 1 d .
CNT1 C 0.63143(12) 0.37387(11) 0.38047(6) 0.000 Uiso 0.00 1 d P
C9 C 0.7651(2) 0.2849(2) 0.39170(13) 0.0327(4) Uani 1 1 d .
C10 C 0.7295(2) 0.4217(2) 0.33576(13) 0.0309(4) Uani 1 1 d .
C11 C 0.5581(2) 0.4924(2) 0.34018(14) 0.0358(4) Uani 1 1 d .
C12 C 0.4887(3) 0.4003(3) 0.40273(15) 0.0431(5) Uani 1 1 d .
C13 C 0.6157(3) 0.2700(3) 0.43197(13) 0.0406(5) Uani 1 1 d .
C14 C 0.9348(3) 0.1869(3) 0.41216(19) 0.0485(6) Uani 1 1 d .
H14A H 0.972(4) 0.223(3) 0.4529(19) 0.061(8) Uiso 1 1 d .
H14B H 1.014(5) 0.170(4) 0.365(2) 0.089(11) Uiso 1 1 d .
H14C H 0.936(4) 0.091(4) 0.441(2) 0.091(11) Uiso 1 1 d .
C15 C 0.8561(3) 0.4874(3) 0.29015(17) 0.0430(5) Uani 1 1 d .
H15A H 0.896(4) 0.516(3) 0.3330(19) 0.067(8) Uiso 1 1 d .
H15B H 0.816(4) 0.575(4) 0.245(2) 0.076(9) Uiso 1 1 d .
H15C H 0.943(4) 0.416(3) 0.264(2) 0.072(9) Uiso 1 1 d .
C16 C 0.4693(4) 0.6467(3) 0.2977(2) 0.0581(7) Uani 1 1 d D
H16A H 0.522(4) 0.710(4) 0.300(2) 0.105(13) Uiso 1 1 d D
H16B H 0.373(3) 0.687(4) 0.326(2) 0.104(13) Uiso 1 1 d D
H16C H 0.447(4) 0.665(4) 0.2412(15) 0.114(15) Uiso 1 1 d D
C17 C 0.3168(4) 0.4482(5) 0.4445(3) 0.0687(10) Uani 1 1 d .
H17A H 0.316(3) 0.491(3) 0.4980(18) 0.055(7) Uiso 1 1 d .
H17B H 0.294(4) 0.361(4) 0.469(2) 0.083(11) Uiso 1 1 d .
H17C H 0.240(4) 0.502(4) 0.409(2) 0.077(11) Uiso 1 1 d .
C18 C 0.5980(6) 0.1520(4) 0.50620(19) 0.0701(10) Uani 1 1 d .
H18A H 0.586(6) 0.177(5) 0.556(3) 0.137(18) Uiso 1 1 d .
H18B H 0.678(7) 0.068(6) 0.506(3) 0.14(2) Uiso 1 1 d .
H18C H 0.507(5) 0.125(4) 0.501(2) 0.091(11) Uiso 1 1 d .
C19 C 0.9136(2) 0.1646(2) 0.18747(12) 0.0293(4) Uani 1 1 d .
C20 C 1.0951(3) 0.1302(3) 0.16258(16) 0.0446(5) Uani 1 1 d D
H20A H 1.132(4) 0.088(2) 0.1080(13) 0.070(9) Uiso 1 1 d D
H20B H 1.153(3) 0.056(2) 0.2116(14) 0.071(9) Uiso 1 1 d D
H20C H 1.126(4) 0.219(2) 0.1606(15) 0.069(9) Uiso 1 1 d D
C21 C 0.9534(3) -0.0708(2) 0.28399(15) 0.0405(5) Uani 1 1 d .
H21A H 1.046(3) -0.061(3) 0.3088(15) 0.040(6) Uiso 1 1 d .
C22 C 0.8558(4) -0.1354(3) 0.35821(18) 0.0520(6) Uani 1 1 d .
H22A H 0.810(3) -0.072(3) 0.4019(18) 0.055(7) Uiso 1 1 d .
H22B H 0.919(4) -0.229(3) 0.3892(18) 0.065(8) Uiso 1 1 d .
H22C H 0.770(4) -0.151(3) 0.334(2) 0.068(9) Uiso 1 1 d .
C23 C 1.0223(3) -0.1779(3) 0.2167(2) 0.0528(6) Uani 1 1 d .
H23A H 1.091(3) -0.142(2) 0.1729(15) 0.035(6) Uiso 1 1 d .
H23B H 0.939(4) -0.190(3) 0.1948(18) 0.058(8) Uiso 1 1 d .
H23C H 1.088(4) -0.276(3) 0.2473(19) 0.073(9) Uiso 1 1 d .
C24 C 0.8434(3) 0.3928(3) 0.08405(14) 0.0414(5) Uani 1 1 d .
H24A H 0.938(3) 0.413(3) 0.0986(15) 0.044(6) Uiso 1 1 d .
C25 C 0.7072(4) 0.5403(3) 0.07425(19) 0.0565(7) Uani 1 1 d .
H25A H 0.666(4) 0.585(3) 0.126(2) 0.062(8) Uiso 1 1 d .
H25B H 0.603(4) 0.535(3) 0.063(2) 0.079(10) Uiso 1 1 d .
H25C H 0.736(4) 0.616(3) 0.0298(19) 0.065(8) Uiso 1 1 d .
C26 C 0.8742(4) 0.3284(3) -0.00104(16) 0.0513(6) Uani 1 1 d .
H26A H 0.959(4) 0.231(4) 0.008(2) 0.073(9) Uiso 1 1 d .
H26B H 0.895(4) 0.401(3) -0.055(2) 0.083(10) Uiso 1 1 d .
H26C H 0.778(4) 0.316(3) -0.0132(18) 0.060(8) Uiso 1 1 d .

loop_
_atom_site_aniso_label
_atom_site_aniso_U_11
_atom_site_aniso_U_22
_atom_site_aniso_U_33
_atom_site_aniso_U_23
_atom_site_aniso_U_13
_atom_site_aniso_U_12
Zr1 0.02128(10) 0.02785(11) 0.02967(11) -0.00498(7) -0.00228(7) -0.01048(7)
N1 0.0255(7) 0.0277(8) 0.0319(8) -0.0029(6) -0.0058(6) -0.0066(6)
N2 0.0294(8) 0.0312(8) 0.0293(8) -0.0006(6) -0.0015(6) -0.0139(7)
C1 0.0338(11) 0.0349(11) 0.0532(13) -0.0046(10) -0.0180(10) -0.0064(9)
C2 0.0214(9) 0.0510(14) 0.0712(16) -0.0272(12) -0.0058(10) -0.0083(9)
C3 0.0278(10) 0.0643(15) 0.0528(14) -0.0277(12) 0.0082(10) -0.0253(10)
C4 0.0338(10) 0.0417(11) 0.0346(10) -0.0087(9) 0.0017(8) -0.0229(9)
C5 0.0251(9) 0.0360(10) 0.0344(10) -0.0079(8) -0.0058(7) -0.0144(8)
C6 0.0288(9) 0.0413(11) 0.0347(11) -0.0043(9) -0.0118(8) -0.0124(8)
C7 0.0394(11) 0.0387(11) 0.0375(11) -0.0103(9) -0.0036(9) -0.0185(9)
C8 0.0514(14) 0.0541(15) 0.0462(14) -0.0197(12) 0.0062(12) -0.0218(12)
C9 0.0386(10) 0.0345(10) 0.0310(10) -0.0062(8) -0.0085(8) -0.0169(8)
C10 0.0321(9) 0.0319(10) 0.0347(10) -0.0096(8) -0.0036(8) -0.0152(8)
C11 0.0315(10) 0.0351(10) 0.0455(12) -0.0164(9) -0.0036(8) -0.0114(8)
C12 0.0372(11) 0.0590(14) 0.0460(12) -0.0291(11) 0.0087(9) -0.0255(10)
C13 0.0555(13) 0.0488(12) 0.0296(10) -0.0116(9) 0.0028(9) -0.0317(11)
C14 0.0530(15) 0.0460(14) 0.0507(14) -0.0044(11) -0.0270(12) -0.0145(11)
C15 0.0446(13) 0.0486(13) 0.0477(13) -0.0120(11) 0.0010(11) -0.0298(11)
C16 0.0561(16) 0.0353(13) 0.080(2) -0.0203(13) -0.0183(14) -0.0009(11)
C17 0.0476(16) 0.103(3) 0.076(2) -0.060(2) 0.0279(16) -0.0389(18)
C18 0.121(3) 0.080(2) 0.0334(13) -0.0090(14) 0.0124(16) -0.070(2)
C19 0.0236(8) 0.0374(10) 0.0296(9) -0.0091(8) -0.0025(7) -0.0112(7)
C20 0.0244(10) 0.0615(15) 0.0474(13) -0.0112(11) 0.0004(9) -0.0131(10)
C21 0.0373(11) 0.0310(10) 0.0500(13) -0.0034(9) -0.0192(10) -0.0030(8)
C22 0.0704(17) 0.0346(12) 0.0502(14) 0.0065(11) -0.0222(13) -0.0163(12)
C23 0.0429(14) 0.0371(13) 0.0730(19) -0.0154(12) -0.0147(13) 0.0011(11)
C24 0.0467(12) 0.0491(13) 0.0351(11) 0.0046(9) -0.0025(9) -0.0300(11)
C25 0.081(2) 0.0411(13) 0.0454(15) 0.0075(11) -0.0079(14) -0.0244(13)
C26 0.0558(15) 0.0645(17) 0.0322(12) 0.0012(11) 0.0010(11) -0.0242(14)

loop_
_atom_type_symbol
_atom_type_description
_atom_type_scat_dispersion_real
_atom_type_scat_dispersion_imag
_atom_type_scat_source
C C 0.0033 0.0016 'International Tables Vol C Tables 4.2.6.8 and 6.1.1.4'
H H 0.0000 0.0000 'International Tables Vol C Tables 4.2.6.8 and 6.1.1.4'
N N 0.0061 0.0033 'International Tables Vol C Tables 4.2.6.8 and 6.1.1.4'
Zr Zr -2.9673 0.5597 'International Tables Vol C Tables 4.2.6.8 and 6.1.1.4'

loop_
_geom_angle_atom_site_label_1
_geom_angle_atom_site_label_2
_geom_angle_atom_site_label_3
_geom_angle
CNT1 Zr1 N2 108.53(5)
CNT1 Zr1 N1 109.39(5)
N2 Zr1 N1 57.86(6)
CNT1 Zr1 C1 119.88(6)
N2 Zr1 C1 89.44(7)
N1 Zr1 C1 127.74(7)
CNT1 Zr1 C4 124.52(5)
N2 Zr1 C4 125.47(6)
N1 Zr1 C4 90.89(7)
C1 Zr1 C4 75.74(8)
CNT1 Zr1 C2 101.26(6)
N2 Zr1 C2 123.83(7)
N1 Zr1 C2 146.70(7)
C1 Zr1 C2 34.53(9)
C4 Zr1 C2 60.32(8)
CNT1 Zr1 C3 103.21(6)
N2 Zr1 C3 144.44(7)
N1 Zr1 C3 124.79(7)
C1 Zr1 C3 60.48(9)
C4 Zr1 C3 34.18(7)
C2 Zr1 C3 31.34(8)
CNT1 Zr1 C6 154.65(5)
N2 Zr1 C6 77.94(6)
N1 Zr1 C6 94.90(6)
C1 Zr1 C6 34.77(7)
C4 Zr1 C6 60.09(7)
C2 Zr1 C6 57.47(7)
C3 Zr1 C6 66.54(8)
CNT1 Zr1 C11 28.36(5)
N2 Zr1 C11 100.92(6)
N1 Zr1 C11 129.44(6)
C1 Zr1 C11 93.23(7)
C4 Zr1 C11 131.54(7)
C2 Zr1 C11 83.86(7)
C3 Zr1 C11 99.39(7)
C6 Zr1 C11 127.41(7)
CNT1 Zr1 C13 28.17(4)
N2 Zr1 C13 127.53(6)
N1 Zr1 C13 100.57(7)
C1 Zr1 C13 131.13(8)
C4 Zr1 C13 99.24(7)
C2 Zr1 C13 100.37(8)
C3 Zr1 C13 87.96(7)
C6 Zr1 C13 154.49(7)
C11 Zr1 C13 53.58(7)
CNT1 Zr1 C5 158.73(5)
N2 Zr1 C5 92.65(6)
N1 Zr1 C5 79.84(6)
C1 Zr1 C5 60.62(7)
C4 Zr1 C5 34.48(6)
C2 Zr1 C5 66.95(7)
C3 Zr1 C5 57.26(7)
C6 Zr1 C5 31.02(6)
C11 Zr1 C5 150.56(6)
C13 Zr1 C5 133.22(6)
CNT1 Zr1 C10 27.81(4)
N2 Zr1 C10 80.88(6)
N1 Zr1 C10 97.45(6)
C1 Zr1 C10 117.87(7)
C4 Zr1 C10 152.01(7)
C2 Zr1 C10 115.84(7)
C3 Zr1 C10 128.37(7)
C6 Zr1 C10 144.59(7)
C11 Zr1 C10 32.07(6)
C13 Zr1 C10 53.01(6)
C5 Zr1 C10 173.45(6)
C19 N1 C21 121.43(17)
C19 N1 Zr1 92.79(11)
C21 N1 Zr1 142.92(14)
C19 N2 C24 120.91(17)
C19 N2 Zr1 93.34(11)
C24 N2 Zr1 145.17(14)
C2 C1 C6 112.9(2)
C2 C1 Zr1 80.22(13)
C6 C1 Zr1 80.36(12)
C2 C1 H1A 120.1(17)
C6 C1 H1A 118.5(17)
Zr1 C1 H1A 135.4(17)
C3 C2 C1 120.9(2)
C3 C2 Zr1 74.50(13)
C1 C2 Zr1 65.25(11)
C3 C2 H2A 121.2(15)
C1 C2 H2A 117.4(15)
Zr1 C2 H2A 127.1(16)
C2 C3 C4 122.1(2)
C2 C3 Zr1 74.17(12)
C4 C3 Zr1 66.65(10)
C2 C3 H3A 119.3(17)
C4 C3 H3A 118.2(17)
Zr1 C3 H3A 127.6(17)
C3 C4 C5 113.5(2)
C3 C4 Zr1 79.17(12)
C5 C4 Zr1 80.59(11)
C3 C4 H4A 123.5(15)
C5 C4 H4A 115.8(15)
Zr1 C4 H4A 134.1(15)
C6 C5 C4 119.44(18)
C6 C5 C7 122.93(18)
C4 C5 C7 117.62(18)
C6 C5 Zr1 72.84(11)
C4 C5 Zr1 64.93(10)
C7 C5 Zr1 134.52(13)
C5 C6 C1 122.4(2)
C5 C6 Zr1 76.14(11)
C1 C6 Zr1 64.87(11)
C5 C6 H6A 120.4(13)
C1 C6 H6A 117.0(13)
Zr1 C6 H6A 128.5(14)
C5 C7 C8 116.02(19)
C5 C7 H7A 109.3(14)
C8 C7 H7A 106.6(14)
C5 C7 H7B 108.5(13)
C8 C7 H7B 112.2(13)
H7A C7 H7B 103.4(19)
C7 C8 H8A 109(2)
C7 C8 H8B 111.2(14)
H8A C8 H8B 108(2)
C7 C8 H8C 111.0(17)
H8A C8 H8C 109(3)
H8B C8 H8C 109(2)
C10 C9 C13 108.08(18)
C10 C9 C14 123.88(19)
C13 C9 C14 127.5(2)
C10 C9 Zr1 74.00(11)
C13 C9 Zr1 73.49(11)
C14 C9 Zr1 124.92(15)
C9 C10 C11 108.62(17)
C9 C10 C15 124.32(19)
C11 C10 C15 126.5(2)
C9 C10 Zr1 74.11(10)
C11 C10 Zr1 73.29(10)
C15 C10 Zr1 125.27(14)
C10 C11 C12 107.05(19)
C10 C11 C16 125.9(2)
C12 C11 C16 126.3(2)
C10 C11 Zr1 74.64(11)
C12 C11 Zr1 75.21(11)
C16 C11 Zr1 123.18(16)
C13 C12 C11 108.52(18)
C13 C12 C17 125.4(3)
C11 C12 C17 124.8(3)
C13 C12 Zr1 72.98(12)
C11 C12 Zr1 72.65(11)
C17 C12 Zr1 130.36(16)
C9 C13 C12 107.60(18)
C9 C13 C18 125.7(3)
C12 C13 C18 125.6(3)
C9 C13 Zr1 74.49(11)
C12 C13 Zr1 75.08(12)
C18 C13 Zr1 125.78(16)
C9 C14 H14A 110.0(18)
C9 C14 H14B 117(2)
H14A C14 H14B 109(3)
C9 C14 H14C 111(2)
H14A C14 H14C 104(3)
H14B C14 H14C 105(3)
C10 C15 H15A 106.3(18)
C10 C15 H15B 115.4(19)
H15A C15 H15B 108(3)
C10 C15 H15C 110.7(19)
H15A C15 H15C 108(3)
H15B C15 H15C 109(3)
C11 C16 H16A 112(2)
C11 C16 H16B 112(2)
H16A C16 H16B 103(2)
C11 C16 H16C 121(3)
H16A C16 H16C 103(2)
H16B C16 H16C 104(2)
C12 C17 H17A 108.3(16)
C12 C17 H17B 106(2)
H17A C17 H17B 102(3)
C12 C17 H17C 116(2)
H17A C17 H17C 115(3)
H17B C17 H17C 108(3)
C13 C18 H18A 114(3)
C13 C18 H18B 114(3)
H18A C18 H18B 109(4)
C13 C18 H18C 111(2)
H18A C18 H18C 107(4)
H18B C18 H18C 102(4)
N2 C19 N1 113.06(16)
N2 C19 C20 123.12(18)
N1 C19 C20 123.69(18)
C19 C20 H20A 113.6(18)
C19 C20 H20B 106.8(17)
H20A C20 H20B 108.3(16)
C19 C20 H20C 110.2(17)
H20A C20 H20C 111.6(17)
H20B C20 H20C 105.9(16)
N1 C21 C22 109.81(19)
N1 C21 C23 112.44(19)
C22 C21 C23 109.3(2)
N1 C21 H21A 109.1(14)
C22 C21 H21A 107.7(13)
C23 C21 H21A 108.4(14)
C21 C22 H22A 112.3(16)
C21 C22 H22B 113.8(17)
H22A C22 H22B 105(2)
C21 C22 H22C 108.3(19)
H22A C22 H22C 109(2)
H22B C22 H22C 108(2)
C21 C23 H23A 109.5(14)
C21 C23 H23B 109.0(18)
H23A C23 H23B 113(2)
C21 C23 H23C 108.6(18)
H23A C23 H23C 109(2)
H23B C23 H23C 108(3)
N2 C24 C25 110.76(19)
N2 C24 C26 110.82(19)
C25 C24 C26 109.1(2)
N2 C24 H24A 107.2(14)
C25 C24 H24A 105.9(14)
C26 C24 H24A 113.0(14)
C24 C25 H25A 116.9(17)
C24 C25 H25B 114.0(19)
H25A C25 H25B 96(3)
C24 C25 H25C 113.3(17)
H25A C25 H25C 106(2)
H25B C25 H25C 109(3)
C24 C26 H26A 107.2(18)
C24 C26 H26B 112.9(18)
H26A C26 H26B 116(3)
C24 C26 H26C 109.4(17)
H26A C26 H26C 108(3)
H26B C26 H26C 102(2)

loop_
_geom_bond_atom_site_label_1
_geom_bond_atom_site_label_2
_geom_bond_distance
Zr1 CNT1 2.2658(9)
Zr1 N2 2.2886(15)
Zr1 N1 2.2989(15)
Zr1 C1 2.313(2)
Zr1 C4 2.3501(19)
Zr1 C2 2.510(2)
Zr1 C3 2.514(2)
Zr1 C6 2.5190(19)
Zr1 C11 2.5506(19)
Zr1 C13 2.557(2)
Zr1 C5 2.5597(18)
Zr1 C10 2.5679(18)
N1 C19 1.332(2)
N1 C21 1.467(2)
N2 C19 1.328(2)
N2 C24 1.468(2)
C1 C2 1.444(4)
C1 C6 1.457(3)
C1 H1A 0.84(2)
C2 C3 1.357(4)
C2 H2A 0.97(3)
C3 C4 1.438(3)
C3 H3A 0.89(3)
C4 C5 1.469(3)
C4 H4A 0.88(2)
C5 C6 1.358(3)
C5 C7 1.509(3)
C6 H6A 0.95(2)
C7 C8 1.523(3)
C7 H7A 0.98(3)
C7 H7B 1.01(2)
C8 H8A 0.92(3)
C8 H8B 0.97(3)
C8 H8C 0.95(3)
C9 C10 1.412(3)
C9 C13 1.414(3)
C9 C14 1.500(3)
C10 C11 1.414(3)
C10 C15 1.502(3)
C11 C12 1.422(3)
C11 C16 1.506(3)
C12 C13 1.414(3)
C12 C17 1.504(3)
C13 C18 1.506(3)
C14 H14A 0.92(3)
C14 H14B 0.94(4)
C14 H14C 0.95(4)
C15 H15A 0.92(3)
C15 H15B 0.99(3)
C15 H15C 0.94(3)
C16 H16A 0.90(2)
C16 H16B 0.89(2)
C16 H16C 0.90(2)
C17 H17A 1.00(3)
C17 H17B 0.94(4)
C17 H17C 0.89(3)
C18 H18A 0.83(5)
C18 H18B 0.87(5)
C18 H18C 0.94(4)
C19 C20 1.515(3)
C20 H20A 0.983(18)
C20 H20B 1.004(18)
C20 H20C 0.984(18)
C21 C22 1.516(4)
C21 C23 1.533(3)
C21 H21A 0.98(2)
C22 H22A 0.95(3)
C22 H22B 0.96(3)
C22 H22C 0.95(3)
C23 H23A 0.95(2)
C23 H23B 0.90(3)
C23 H23C 1.00(3)
C24 C25 1.514(4)
C24 C26 1.523(3)
C24 H24A 0.98(2)
C25 H25A 0.95(3)
C25 H25B 0.98(4)
C25 H25C 0.99(3)
C26 H26A 0.98(3)
C26 H26B 1.03(3)
C26 H26C 0.94(3)
